data_7247885
loop_
_publ_author_name
'Li, Wang'
'Xie, Miao'
'Zhang, Shi-Yong'
'Zeng, Cheng-Hui'
'Du, Zi-Yi'
'He, Chun-Ting'

_publ_section_title
;
 A confinement-regulated (H<sub>3</sub>C-NH<sub>3</sub>)<sup>+</sup> ion
 as a smallest dual-wheel rotator showing bisected rotation dynamics.
;
_journal_issue 9
_journal_name_full 'Physical chemistry chemical physics : PCCP'
_journal_page_first 7269
_journal_page_last 7275
_journal_paper_doi 10.1039/d3cp05406c
_journal_volume 26
_journal_year 2024
_chemical_formula_sum 'C13 H30 Cl3 Cu N O6'
_chemical_formula_weight 466.27
_space_group_crystal_system triclinic
_space_group_IT_number 2
_space_group_name_Hall '-P 1'
_space_group_name_H-M_alt 'P -1'
_atom_sites_solution_hydrogens mixed
_audit_creation_method SHELXL-2014
_audit_update_record
;
2023-10-21 deposited with the CCDC.	2023-12-19 downloaded from the CCDC.
;
_cell_angle_alpha 82.772(3)
_cell_angle_beta 80.178(4)
_cell_angle_gamma 82.737(3)
_cell_formula_units_Z 2
_cell_length_a 8.5399(4)
_cell_length_b 10.3775(3)
_cell_length_c 12.2132(6)
_cell_measurement_reflns_used 5448
_cell_measurement_temperature 150(2)
_cell_measurement_theta_max 29.3080
_cell_measurement_theta_min 2.4210
_cell_volume 1051.91(8)
_computing_cell_refinement 'Bruker FRAMBO'
_computing_data_collection 'Bruker FRAMBO'
_computing_data_reduction 'Bruker SAINT'
_computing_molecular_graphics 'Bruker SHELXTL'
_computing_publication_material 'Bruker SHELXTL'
_computing_structure_refinement 'SHELXL-2014 (Sheldrick, 2014)'
_computing_structure_solution 'Bruker SHELXTL'
_diffrn_ambient_temperature 150(2)
_diffrn_measured_fraction_theta_full 0.973
_diffrn_measured_fraction_theta_max 0.951
_diffrn_measurement_device_type 'multiwire proportional'
_diffrn_measurement_method 'phi and omega scans'
_diffrn_radiation_type MoK\a
_diffrn_radiation_wavelength 0.71073
_diffrn_reflns_av_R_equivalents 0.0338
_diffrn_reflns_av_unetI/netI 0.0418
_diffrn_reflns_Laue_measured_fraction_full 0.973
_diffrn_reflns_Laue_measured_fraction_max 0.951
_diffrn_reflns_limit_h_max 9
_diffrn_reflns_limit_h_min -9
_diffrn_reflns_limit_k_max 11
_diffrn_reflns_limit_k_min -12
_diffrn_reflns_limit_l_max 14
_diffrn_reflns_limit_l_min -14
_diffrn_reflns_number 8116
_diffrn_reflns_point_group_measured_fraction_full 0.973
_diffrn_reflns_point_group_measured_fraction_max 0.951
_diffrn_reflns_theta_full 25.242
_diffrn_reflns_theta_max 25.978
_diffrn_reflns_theta_min 2.434
_exptl_absorpt_coefficient_mu 1.444
_exptl_absorpt_correction_type none
_exptl_crystal_density_diffrn 1.472
_exptl_crystal_description block
_exptl_crystal_F_000 486
_refine_diff_density_max 1.041
_refine_diff_density_min -0.565
_refine_diff_density_rms 0.125
_refine_ls_extinction_method none
_refine_ls_goodness_of_fit_ref 1.006
_refine_ls_hydrogen_treatment constr
_refine_ls_matrix_type full
_refine_ls_number_parameters 380
_refine_ls_number_reflns 3933
_refine_ls_number_restraints 606
_refine_ls_restrained_S_all 0.938
_refine_ls_R_factor_all 0.0726
_refine_ls_R_factor_gt 0.0659
_refine_ls_shift/su_max 0.000
_refine_ls_shift/su_mean 0.000
_refine_ls_structure_factor_coef Fsqd
_refine_ls_weighting_details 'w=1/[\s^2^(Fo^2^)+(0.0969P)^2^+9.3703P] where P=(Fo^2^+2Fc^2^)/3'
_refine_ls_weighting_scheme calc
_refine_ls_wR_factor_gt 0.2148
_refine_ls_wR_factor_ref 0.2176
_reflns_Friedel_coverage 0.000
_reflns_number_gt 3433
_reflns_number_total 3933
_reflns_threshold_expression 'I > 2\s(I)'
_cod_data_source_file d3cp05406c2.cif
_cod_data_source_block 1-150K
_cod_depositor_comments 'Adding full bibliography for 7247884--7247885.cif.'
_cod_database_code 7247885
_shelx_space_group_comment
; 
The symmetry employed for this shelxl refinement is uniquely defined 
by the following loop, which should always be used as a source of 
symmetry information in preference to the above space-group names. 
They are only intended as comments. 
;
_shelxl_version_number 2014-3

loop_
_space_group_symop_operation_xyz
'x, y, z'
'-x, -y, -z'

loop_
_atom_site_label
_atom_site_type_symbol
_atom_site_fract_x
_atom_site_fract_y
_atom_site_fract_z
_atom_site_U_iso_or_equiv
_atom_site_adp_type
_atom_site_occupancy
_atom_site_site_symmetry_order
_atom_site_calc_flag
_atom_site_refinement_flags_posn
_atom_site_refinement_flags_adp
_atom_site_refinement_flags_occupancy
_atom_site_disorder_assembly
_atom_site_disorder_group
Cu1 Cu 0.51266(9) -0.04708(8) 0.87112(7) 0.0353(3) Uani 1 1 d . . . . .
Cl1 Cl 0.40305(19) -0.20354(17) 0.81394(14) 0.0391(4) Uani 1 1 d . . . . .
Cl2 Cl 0.6544(2) 0.0219(2) 0.71058(17) 0.0545(5) Uani 1 1 d . . . . .
Cl3 Cl 0.4784(3) 0.14721(18) 0.94919(16) 0.0552(5) Uani 1 1 d . . . . .
N1 N 0.1564(7) 0.4284(6) 0.7071(5) 0.0402(13) Uani 1 1 d . . . . .
H1C H 0.1052 0.3583 0.7364 0.060 Uiso 0.521(7) 1 d R U P A 1
H1D H 0.0887 0.5016 0.7157 0.060 Uiso 0.521(7) 1 d R U P A 1
H1E H 0.1917 0.4230 0.6339 0.060 Uiso 0.521(7) 1 d R U P A 1
H1C' H 0.0687 0.4154 0.7580 0.060 Uiso 0.479(7) 1 d R U P A 2
H1D' H 0.1391 0.5047 0.6646 0.060 Uiso 0.479(7) 1 d R U P A 2
H1E' H 0.1776 0.3627 0.6635 0.060 Uiso 0.479(7) 1 d R U P A 2
C1 C 0.093(2) 0.7595(15) 0.6010(15) 0.038(4) Uani 0.521(7) 1 d D U P A 1
H1A H 0.1916 0.7689 0.6303 0.045 Uiso 0.521(7) 1 calc R U P A 1
H1B H 0.0311 0.8466 0.5934 0.045 Uiso 0.521(7) 1 calc R U P A 1
C2 C 0.136(2) 0.7086(17) 0.4890(15) 0.037(4) Uani 0.521(7) 1 d D U P A 1
H2A H 0.0372 0.6963 0.4608 0.044 Uiso 0.521(7) 1 calc R U P A 1
H2B H 0.1939 0.7723 0.4351 0.044 Uiso 0.521(7) 1 calc R U P A 1
C3 C 0.268(3) 0.5268(17) 0.398(2) 0.035(4) Uani 0.521(7) 1 d D U P A 1
H3A H 0.3205 0.5868 0.3370 0.042 Uiso 0.521(7) 1 calc R U P A 1
H3B H 0.1682 0.5064 0.3765 0.042 Uiso 0.521(7) 1 calc R U P A 1
C4 C 0.377(2) 0.4040(16) 0.4161(13) 0.034(4) Uani 0.521(7) 1 d D U P A 1
H4A H 0.4170 0.3676 0.3441 0.041 Uiso 0.521(7) 1 calc R U P A 1
H4B H 0.4702 0.4227 0.4477 0.041 Uiso 0.521(7) 1 calc R U P A 1
C5 C 0.3847(16) 0.1907(12) 0.5121(14) 0.042(3) Uani 0.521(7) 1 d D U P A 1
H5A H 0.4691 0.2017 0.5555 0.050 Uiso 0.521(7) 1 calc R U P A 1
H5B H 0.4363 0.1576 0.4406 0.050 Uiso 0.521(7) 1 calc R U P A 1
C6 C 0.2739(17) 0.0977(14) 0.5768(13) 0.042(3) Uani 0.521(7) 1 d D U P A 1
H6A H 0.1880 0.0899 0.5337 0.050 Uiso 0.521(7) 1 calc R U P A 1
H6B H 0.3334 0.0101 0.5889 0.050 Uiso 0.521(7) 1 calc R U P A 1
C7 C 0.0877(15) 0.0610(12) 0.7402(12) 0.041(3) Uani 0.521(7) 1 d D U P A 1
H7A H 0.1341 -0.0313 0.7487 0.050 Uiso 0.521(7) 1 calc R U P A 1
H7B H -0.0037 0.0673 0.6989 0.050 Uiso 0.521(7) 1 calc R U P A 1
C8 C 0.034(2) 0.1100(17) 0.8527(15) 0.040(5) Uani 0.521(7) 1 d D U P A 1
H8A H -0.0407 0.0519 0.8993 0.048 Uiso 0.521(7) 1 calc R U P A 1
H8B H 0.1273 0.1092 0.8909 0.048 Uiso 0.521(7) 1 calc R U P A 1
C9 C -0.115(2) 0.2858(15) 0.9411(13) 0.051(4) Uani 0.521(7) 1 d D U P A 1
H9A H -0.0316 0.2932 0.9866 0.062 Uiso 0.521(7) 1 calc R U P A 1
H9B H -0.1884 0.2243 0.9837 0.062 Uiso 0.521(7) 1 calc R U P A 1
C10 C -0.206(2) 0.4180(18) 0.9185(17) 0.051(5) Uani 0.521(7) 1 d D U P A 1
H10A H -0.2850 0.4124 0.8688 0.061 Uiso 0.521(7) 1 calc R U P A 1
H10B H -0.2647 0.4484 0.9894 0.061 Uiso 0.521(7) 1 calc R U P A 1
C11 C -0.170(2) 0.6367(15) 0.8473(13) 0.041(4) Uani 0.521(7) 1 d D U P A 1
H11A H -0.2136 0.6707 0.9198 0.049 Uiso 0.521(7) 1 calc R U P A 1
H11B H -0.2597 0.6363 0.8057 0.049 Uiso 0.521(7) 1 calc R U P A 1
C12 C -0.052(2) 0.7231(13) 0.7818(11) 0.041(3) Uani 0.521(7) 1 d D U P A 1
H12A H -0.1022 0.8140 0.7708 0.049 Uiso 0.521(7) 1 calc R U P A 1
H12B H 0.0400 0.7224 0.8219 0.049 Uiso 0.521(7) 1 calc R U P A 1
O1 O 0.0011(15) 0.6725(11) 0.6761(10) 0.033(3) Uani 0.521(7) 1 d D U P A 1
O2 O 0.234(4) 0.587(2) 0.499(2) 0.032(4) Uani 0.521(7) 1 d D U P A 1
O3 O 0.2900(16) 0.3125(13) 0.4915(13) 0.034(3) Uani 0.521(7) 1 d D U P A 1
O4 O 0.2056(14) 0.1422(11) 0.6816(11) 0.041(3) Uani 0.521(7) 1 d D U P A 1
O5 O -0.0428(11) 0.2377(10) 0.8395(9) 0.037(2) Uani 0.521(7) 1 d D U P A 1
O6 O -0.0947(10) 0.5071(10) 0.8663(8) 0.035(2) Uani 0.521(7) 1 d D U P A 1
C1' C 0.1517(19) 0.7648(15) 0.5490(13) 0.030(3) Uani 0.479(7) 1 d D U P A 2
H1'A H 0.2528 0.7667 0.5779 0.036 Uiso 0.479(7) 1 calc R U P A 2
H1'B H 0.1106 0.8558 0.5252 0.036 Uiso 0.479(7) 1 calc R U P A 2
C2' C 0.181(2) 0.686(2) 0.4515(16) 0.039(4) Uani 0.479(7) 1 d D U P A 2
H2'A H 0.0789 0.6737 0.4287 0.047 Uiso 0.479(7) 1 calc R U P A 2
H2'B H 0.2478 0.7309 0.3873 0.047 Uiso 0.479(7) 1 calc R U P A 2
C3' C 0.287(3) 0.4747(19) 0.402(2) 0.038(5) Uani 0.479(7) 1 d D U P A 2
H3'A H 0.3559 0.5114 0.3342 0.046 Uiso 0.479(7) 1 calc R U P A 2
H3'B H 0.1831 0.4634 0.3802 0.046 Uiso 0.479(7) 1 calc R U P A 2
C4' C 0.365(3) 0.345(2) 0.4453(16) 0.041(5) Uani 0.479(7) 1 d D U P A 2
H4'A H 0.3932 0.2870 0.3846 0.049 Uiso 0.479(7) 1 calc R U P A 2
H4'B H 0.4647 0.3570 0.4720 0.049 Uiso 0.479(7) 1 calc R U P A 2
C5' C 0.330(2) 0.1611(16) 0.5761(16) 0.046(4) Uani 0.479(7) 1 d D U P A 2
H5'A H 0.4189 0.1718 0.6156 0.056 Uiso 0.479(7) 1 calc R U P A 2
H5'B H 0.3732 0.1077 0.5138 0.056 Uiso 0.479(7) 1 calc R U P A 2
C6' C 0.202(2) 0.0956(18) 0.6550(15) 0.044(5) Uani 0.479(7) 1 d D U P A 2
H6'A H 0.1133 0.0864 0.6148 0.053 Uiso 0.479(7) 1 calc R U P A 2
H6'B H 0.2459 0.0070 0.6830 0.053 Uiso 0.479(7) 1 calc R U P A 2
C7' C 0.015(3) 0.110(2) 0.8200(17) 0.043(6) Uani 0.479(7) 1 d D U P A 2
H7'A H 0.0540 0.0225 0.8542 0.051 Uiso 0.479(7) 1 calc R U P A 2
H7'B H -0.0723 0.0996 0.7786 0.051 Uiso 0.479(7) 1 calc R U P A 2
C8' C -0.043(2) 0.2002(14) 0.9072(16) 0.048(4) Uani 0.479(7) 1 d D U P A 2
H8'A H -0.1285 0.1615 0.9616 0.058 Uiso 0.479(7) 1 calc R U P A 2
H8'B H 0.0464 0.2064 0.9478 0.058 Uiso 0.479(7) 1 calc R U P A 2
C9' C -0.173(3) 0.4053(16) 0.9531(14) 0.046(5) Uani 0.521(7) 1 d D U P A 2
H9'A H -0.0943 0.4142 1.0016 0.055 Uiso 0.521(7) 1 calc R U P A 2
H9'B H -0.2634 0.3633 0.9998 0.055 Uiso 0.521(7) 1 calc R U P A 2
C10' C -0.2325(16) 0.5367(14) 0.9026(12) 0.042(3) Uani 0.479(7) 1 d D U P A 2
H10C H -0.3078 0.5277 0.8514 0.051 Uiso 0.479(7) 1 calc R U P A 2
H10D H -0.2900 0.5896 0.9621 0.051 Uiso 0.479(7) 1 calc R U P A 2
C11' C -0.1466(18) 0.7296(13) 0.7986(13) 0.036(3) Uani 0.479(7) 1 d D U P A 2
H11C H -0.1857 0.7845 0.8604 0.043 Uiso 0.479(7) 1 calc R U P A 2
H11D H -0.2345 0.7302 0.7551 0.043 Uiso 0.479(7) 1 calc R U P A 2
C12' C -0.0061(15) 0.7846(14) 0.7245(12) 0.033(3) Uani 0.479(7) 1 d D U P A 2
H12C H -0.0354 0.8768 0.6968 0.039 Uiso 0.479(7) 1 calc R U P A 2
H12D H 0.0840 0.7810 0.7666 0.039 Uiso 0.479(7) 1 calc R U P A 2
O1' O 0.0380(14) 0.7079(13) 0.6342(11) 0.029(3) Uani 0.479(7) 1 d D U P A 2
O2' O 0.263(4) 0.562(3) 0.485(2) 0.033(5) Uani 0.479(7) 1 d D U P A 2
O3' O 0.2597(19) 0.2853(15) 0.5343(12) 0.036(3) Uani 0.479(7) 1 d D U P A 2
O4' O 0.1428(15) 0.1690(10) 0.7464(11) 0.043(3) Uani 0.479(7) 1 d D U P A 2
O5' O -0.1017(13) 0.3272(10) 0.8682(9) 0.040(2) Uani 0.479(7) 1 d D U P A 2
O6' O -0.1008(14) 0.5993(12) 0.8431(9) 0.034(3) Uani 0.479(7) 1 d D U P A 2
C13 C 0.2930(11) 0.4323(10) 0.7647(8) 0.063(2) Uani 1 1 d . . . . .
H13A H 0.2774 0.3809 0.8359 0.094 Uiso 1 1 d R U . . .
H13B H 0.3893 0.3976 0.7203 0.094 Uiso 1 1 d R U . . .
H13C H 0.3017 0.5210 0.7755 0.094 Uiso 1 1 d R U . . .

loop_
_atom_site_aniso_label
_atom_site_aniso_U_11
_atom_site_aniso_U_22
_atom_site_aniso_U_33
_atom_site_aniso_U_23
_atom_site_aniso_U_13
_atom_site_aniso_U_12
Cu1 0.0331(5) 0.0401(5) 0.0327(5) 0.0041(3) -0.0080(3) -0.0082(3)
Cl1 0.0344(8) 0.0489(9) 0.0338(8) -0.0068(7) 0.0014(6) -0.0110(7)
Cl2 0.0406(10) 0.0706(13) 0.0476(11) 0.0206(9) -0.0040(8) -0.0192(9)
Cl3 0.0894(15) 0.0371(9) 0.0405(10) 0.0064(7) -0.0213(10) -0.0079(9)
N1 0.031(3) 0.055(4) 0.033(3) 0.010(3) -0.006(2) -0.015(3)
C1 0.044(10) 0.025(7) 0.044(10) -0.001(8) -0.011(8) 0.001(7)
C2 0.032(8) 0.028(8) 0.043(11) 0.014(8) -0.003(7) -0.001(6)
C3 0.030(8) 0.045(10) 0.029(8) -0.006(9) -0.005(6) -0.001(9)
C4 0.032(7) 0.048(10) 0.024(7) -0.014(7) -0.001(6) -0.003(8)
C5 0.030(7) 0.042(7) 0.051(8) -0.013(6) -0.003(6) 0.006(5)
C6 0.027(7) 0.037(7) 0.060(9) -0.010(7) -0.004(6) 0.001(6)
C7 0.038(7) 0.024(6) 0.060(8) 0.002(6) -0.007(6) -0.002(5)
C8 0.042(8) 0.031(8) 0.049(11) 0.008(7) -0.013(8) -0.013(6)
C9 0.062(9) 0.049(8) 0.038(8) -0.004(7) 0.009(7) -0.013(7)
C10 0.044(9) 0.074(11) 0.030(10) -0.008(8) 0.012(8) -0.011(8)
C11 0.043(9) 0.042(9) 0.034(7) -0.014(6) -0.008(7) 0.015(8)
C12 0.044(8) 0.035(7) 0.048(8) -0.021(6) -0.015(7) 0.007(7)
O1 0.039(6) 0.026(5) 0.035(7) -0.008(5) -0.002(5) -0.006(4)
O2 0.031(11) 0.041(9) 0.022(7) -0.002(6) -0.005(6) -0.002(6)
O3 0.023(6) 0.039(7) 0.039(9) -0.008(6) -0.002(6) 0.000(5)
O4 0.036(5) 0.033(6) 0.054(8) -0.016(5) 0.004(5) -0.010(5)
O5 0.034(5) 0.032(5) 0.043(6) -0.005(5) 0.003(4) -0.010(4)
O6 0.030(5) 0.037(5) 0.036(5) -0.009(4) -0.004(4) 0.002(4)
C1' 0.035(8) 0.030(7) 0.026(8) -0.009(7) -0.006(6) -0.005(6)
C2' 0.042(11) 0.046(10) 0.030(10) -0.002(8) -0.008(7) -0.006(8)
C3' 0.035(9) 0.051(12) 0.027(8) -0.007(10) -0.001(6) -0.001(11)
C4' 0.035(10) 0.051(12) 0.038(11) -0.020(9) -0.004(8) 0.007(10)
C5' 0.036(9) 0.040(8) 0.058(10) -0.003(8) -0.008(8) 0.014(7)
C6' 0.049(9) 0.042(10) 0.044(10) -0.009(8) -0.026(8) 0.011(8)
C7' 0.052(10) 0.032(8) 0.051(12) 0.003(8) -0.027(9) -0.009(7)
C8' 0.046(8) 0.039(8) 0.056(10) 0.021(8) -0.010(8) -0.018(7)
C9' 0.059(10) 0.052(9) 0.024(9) 0.002(7) 0.003(7) -0.016(7)
C10' 0.041(8) 0.052(8) 0.037(7) -0.013(6) -0.006(6) -0.009(6)
C11' 0.023(7) 0.036(8) 0.049(8) -0.019(6) 0.002(6) -0.001(6)
C12' 0.026(6) 0.031(7) 0.043(8) -0.009(6) -0.006(6) -0.003(5)
O1' 0.026(7) 0.029(7) 0.031(7) -0.001(5) -0.002(5) -0.007(5)
O2' 0.022(10) 0.046(10) 0.033(10) -0.004(7) -0.005(7) -0.007(7)
O3' 0.030(7) 0.043(8) 0.034(8) -0.013(6) -0.003(6) 0.008(5)
O4' 0.051(6) 0.032(5) 0.051(7) -0.004(5) -0.016(5) -0.004(5)
O5' 0.049(6) 0.043(6) 0.027(5) 0.006(5) -0.003(4) -0.013(5)
O6' 0.028(6) 0.033(7) 0.041(6) -0.005(5) -0.008(5) 0.004(5)
C13 0.054(5) 0.077(6) 0.064(6) 0.005(5) -0.031(4) -0.019(4)

loop_
_atom_type_symbol
_atom_type_description
_atom_type_scat_dispersion_real
_atom_type_scat_dispersion_imag
_atom_type_scat_source
C C 0.0033 0.0016 'International Tables Vol C Tables 4.2.6.8 and 6.1.1.4'
H H 0.0000 0.0000 'International Tables Vol C Tables 4.2.6.8 and 6.1.1.4'
N N 0.0061 0.0033 'International Tables Vol C Tables 4.2.6.8 and 6.1.1.4'
O O 0.0106 0.0060 'International Tables Vol C Tables 4.2.6.8 and 6.1.1.4'
Cl Cl 0.1484 0.1585 'International Tables Vol C Tables 4.2.6.8 and 6.1.1.4'
Cu Cu 0.3201 1.2651 'International Tables Vol C Tables 4.2.6.8 and 6.1.1.4'

loop_
_geom_angle_atom_site_label_1
_geom_angle_atom_site_label_2
_geom_angle_atom_site_label_3
_geom_angle
_geom_angle_site_symmetry_1
_geom_angle_site_symmetry_3
_geom_angle_publ_flag
Cl2 Cu1 Cl1 98.85(8) . . ?
Cl2 Cu1 Cl3 96.96(9) . . ?
Cl1 Cu1 Cl3 148.32(8) . . ?
Cl2 Cu1 Cl3 145.67(9) . 2_657 ?
Cl1 Cu1 Cl3 95.90(7) . 2_657 ?
Cl3 Cu1 Cl3 86.04(7) . 2_657 ?
Cu1 Cl3 Cu1 93.96(7) . 2_657 ?
O1 C1 C2 109.9(12) . . ?
O2 C2 C1 109.3(15) . . ?
O2 C3 C4 108.3(16) . . ?
O3 C4 C3 108.4(14) . . ?
O3 C5 C6 106.8(11) . . ?
O4 C6 C5 110.3(12) . . ?
O4 C7 C8 106.5(13) . . ?
O5 C8 C7 109.7(13) . . ?
O5 C9 C10 110.0(15) . . ?
O6 C10 C9 108.1(14) . . ?
O6 C11 C12 109.9(13) . . ?
O1 C12 C11 106.9(11) . . ?
C1 O1 C12 111.2(12) . . ?
C3 O2 C2 112.6(16) . . ?
C4 O3 C5 112.2(12) . . ?
C6 O4 C7 111.1(12) . . ?
C8 O5 C9 113.7(14) . . ?
C11 O6 C10 112.0(11) . . ?
O1' C1' C2' 109.0(12) . . ?
O2' C2' C1' 107.8(16) . . ?
O2' C3' C4' 109.5(18) . . ?
O3' C4' C3' 110.0(16) . . ?
O3' C5' C6' 107.4(14) . . ?
O4' C6' C5' 110.8(15) . . ?
O4' C7' C8' 105.5(16) . . ?
O5' C8' C7' 115.7(18) . . ?
O5' C9' C10' 109.7(13) . . ?
O6' C10' C9' 109.0(14) . . ?
O6' C11' C12' 109.8(12) . . ?
O1' C12' C11' 107.3(11) . . ?
C12' O1' C1' 111.8(12) . . ?
C3' O2' C2' 113(2) . . ?
C4' O3' C5' 111.0(15) . . ?
C6' O4' C7' 111.1(13) . . ?
C8' O5' C9' 114.2(13) . . ?
C10' O6' C11' 112.5(12) . . ?

loop_
_geom_bond_atom_site_label_1
_geom_bond_atom_site_label_2
_geom_bond_distance
_geom_bond_site_symmetry_2
_geom_bond_publ_flag
Cu1 Cl2 2.2085(19) . ?
Cu1 Cl1 2.2120(18) . ?
Cu1 Cl3 2.302(2) . ?
Cu1 Cl3 2.3162(19) 2_657 ?
Cl3 Cu1 2.3163(19) 2_657 ?
N1 C13 1.469(9) . ?
C1 O1 1.413(15) . ?
C1 C2 1.498(16) . ?
C2 O2 1.427(16) . ?
C3 O2 1.427(17) . ?
C3 C4 1.496(15) . ?
C4 O3 1.424(14) . ?
C5 O3 1.430(14) . ?
C5 C6 1.496(15) . ?
C6 O4 1.421(14) . ?
C7 O4 1.433(13) . ?
C7 C8 1.502(17) . ?
C8 O5 1.406(16) . ?
C9 O5 1.408(14) . ?
C9 C10 1.508(17) . ?
C10 O6 1.427(17) . ?
C11 O6 1.425(14) . ?
C11 C12 1.496(16) . ?
C12 O1 1.434(14) . ?
C1' O1' 1.421(14) . ?
C1' C2' 1.499(15) . ?
C2' O2' 1.429(17) . ?
C3' O2' 1.422(17) . ?
C3' C4' 1.506(17) . ?
C4' O3' 1.416(16) . ?
C5' O3' 1.424(15) . ?
C5' C6' 1.501(17) . ?
C6' O4' 1.417(16) . ?
C7' O4' 1.441(18) . ?
C7' C8' 1.489(18) . ?
C8' O5' 1.405(14) . ?
C9' O5' 1.406(16) . ?
C9' C10' 1.489(16) . ?
C10' O6' 1.415(14) . ?
C11' O6' 1.425(14) . ?
C11' C12' 1.502(15) . ?
C12' O1' 1.413(14) . ?
